data_2009733
loop_
_publ_author_name
'Kr\"uger, P.'
'Kustos, M.'
'Steudel, R.'

_publ_section_title
;
 Methyl 3-(1,3-benzothiazol-2-yldithio)propanoate, C~11~H~11~NO~2~S~3~
;
_journal_issue 5
_journal_name_full 'Acta Crystallographica Section C'
_journal_page_first 767
_journal_page_last 769
_journal_paper_doi 10.1107/S0108270193008418
_journal_volume 50
_journal_year 1994
_chemical_formula_sum 'C11 H11 N O2 S3'
_chemical_formula_weight 285.41
_symmetry_cell_setting monoclinic
_symmetry_space_group_name_Hall '-P 2yab'
_symmetry_space_group_name_H-M 'P 1 21/a 1'
_atom_type_scat_source 'Cromer & Mann (1968)'
_cell_angle_alpha 90.
_cell_angle_beta 113.60(3)
_cell_angle_gamma 90.
_cell_formula_units_Z 4
_cell_length_a 8.310(2)
_cell_length_b 16.473(7)
_cell_length_c 10.320(5)
_cell_measurement_reflns_used 25
_cell_measurement_temperature 293
_cell_measurement_theta_max 17.6
_cell_measurement_theta_min 4.3
_cell_volume 1294.6(9)
_diffrn_measurement_device 'Syntex P2~1~'
_diffrn_measurement_method \w
_diffrn_radiation_type MoK\a
_diffrn_radiation_wavelength 0.71069
_diffrn_reflns_av_R_equivalents 0.019
_diffrn_reflns_limit_h_max 7
_diffrn_reflns_limit_h_min 0
_diffrn_reflns_limit_k_max 20
_diffrn_reflns_limit_k_min 0
_diffrn_reflns_limit_l_max 13
_diffrn_reflns_limit_l_min -13
_diffrn_reflns_number 2839
_diffrn_reflns_theta_max 27.5
_diffrn_standards_decay_% <1.5
_diffrn_standards_interval_count 100
_diffrn_standards_number 3
_exptl_absorpt_coefficient_mu 0.540
_exptl_absorpt_correction_T_max 1.129
_exptl_absorpt_correction_T_min 0.755
_exptl_absorpt_correction_type 'empirical (DIFABS; Walker & Stuart, 1983)'
_exptl_crystal_colour colourless
_exptl_crystal_density_diffrn 1.47
_exptl_crystal_description flattened
_exptl_crystal_size_max 0.4
_exptl_crystal_size_mid 0.3
_exptl_crystal_size_min 0.2
_refine_diff_density_max 0.25
_refine_diff_density_min -0.26
_refine_ls_goodness_of_fit_obs 0.89
_refine_ls_hydrogen_treatment ' refall for H81-H111, remaining H atoms noref'
_refine_ls_number_parameters 186
_refine_ls_number_reflns 2151
_refine_ls_R_factor_obs 0.0422
_refine_ls_shift/esd_max 0.006
_refine_ls_structure_factor_coef F
_refine_ls_weighting_scheme unit
_refine_ls_wR_factor_obs 0.0422
_reflns_number_observed 2151
_reflns_number_total 2751
_reflns_observed_criterion I>=2\s(I)
_cod_data_source_file sh1057.cif
_cod_data_source_block sh1057_structure_1_of_1
_cod_original_cell_volume 1295.0(10)
_cod_original_sg_symbol_H-M 'P 21/a'
_cod_original_formula_sum 'C11 H11 N1 O2 S3'
_cod_database_code 2009733

loop_
_atom_site_label
_atom_site_fract_x
_atom_site_fract_y
_atom_site_fract_z
_atom_site_U_iso_or_equiv
S(1) .36113(11) .06147(5) .56517(9) 0.0416(3)
S(2) .16876(13) .10191(6) .25022(10) 0.0514(3)
S(3) -.00849(12) .03763(6) .29833(11) 0.0518(3)
O(1) -.5127(4) .1650(2) .0406(3) 0.0627(9)
O(2) -.4400(3) .05201(16) .1700(3) 0.0598(9)
N .4740(4) .16231(16) .4257(3) 0.0408(9)
C(1) -.6739(6) .1258(3) -.0530(5) 0.0727(2)
C(2) -.4070(5) .1204(2) .1484(4) 0.0449(11)
C(3) -.2470(5) .1672(2) .2379(4) 0.0517(12)
C(4) -.1168(5) .1169(2) .3569(4) 0.0501(12)
C(5) .3460(4) .1141(2) .4147(3) 0.0389(10)
C(6) .6002(4) .1608(2) .5640(3) 0.0374(10)
C(7) .5623(4) .1087(2) .6556(3) 0.0381(10)
C(8) .6760(5) .1020(2) .7973(4) 0.0475(11)
C(9) .8264(5) .1478(3) .8440(4) 0.0572(14)
C(10) .8663(5) .1998(3) .7542(5) 0.0561(14)
C(11) .7538(5) .2068(2) .6145(4) 0.0485(12)
H(11) -.7301 .1705 -.1358 ?
H(12) -.7631 .1147 -.0025 ?
H(13) -.6521 .0700 -.0989 ?
H(31) -.2855 .2190 .2827 ?
H(32) -.1822 .1878 .1714 ?
H(41) -.1768 .0814 .4136 ?
H(42) -.0204 .1573 .4295 ?
H(81) .646(5) .065(3) .855(4) 0.074(13)
H(91) .906(5) .146(3) .935(4) 0.071(13)
H(101) .968(5) .231(2) .790(4) 0.058(11)
H(111) .773(5) .240(3) .549(4) 0.070(13)

loop_
_geom_angle_atom_site_label_1
_geom_angle_atom_site_label_2
_geom_angle_atom_site_label_3
_geom_angle
_geom_angle_publ_flag
C(5) S(1) C(7) 88.02(15) yes
S(2) S(3) C(4) 102.07(14) yes
C(5) N C(6) 109.5(3) yes
C(3) C(2) O(2) 125.7(3) yes
C(4) C(3) C(2) 112.3(3) yes
S(1) C(5) S(2) 122.5(2) yes
S(2) C(5) N 119.7(2) yes
N C(6) C(11) 125.1(3) yes
S(1) C(7) C(6) 109.9(2) yes
C(6) C(7) C(8) 121.1(3) yes
C(8) C(9) C(10) 122.0(4) yes
C(6) C(11) C(10) 118.9(4) yes
C(9) C(8) H(81) 124(2) no
C(10) C(9) H(91) 116(3) no
C(11) C(10) H(101) 120(2) no
C(10) C(11) H(111) 125(3) no
C(5) S(2) S(3) 103.47(12) yes
C(2) O(1) C(1) 115.8(3) yes
C(3) C(2) O(1) 110.8(3) yes
O(1) C(2) O(2) 123.4(4) yes
S(3) C(4) C(3) 114.2(3) yes
S(1) C(5) N 117.7(2) yes
N C(6) C(7) 114.9(3) yes
C(7) C(6) C(11) 120.0(3) yes
S(1) C(7) C(8) 129.1(3) yes
C(7) C(8) C(9) 117.7(3) yes
C(9) C(10) C(11) 120.4(4) yes
C(7) C(8) H(81) 118(2) no
C(8) C(9) H(91) 122(3) no
C(9) C(10) H(101) 120(2) no
C(6) C(11) H(111) 116(3) no
O(1) C(1) H(12) 112.3(5) no
C(3) C(4) H(41) 113.5(4) no
O(1) C(1) H(13) 113.5(5) no
S(3) C(4) H(41) 100.8(3) no
C(3) C(4) H(42) 107.9(3) no
O(1) C(1) H(11) 102.4(5) no
S(3) C(4) H(42) 110.2(4) no

loop_
_geom_bond_atom_site_label_1
_geom_bond_atom_site_label_2
_geom_bond_distance
_geom_bond_publ_flag
S(1) C(5) 1.738(3) yes
S(2) C(5) 1.756(3) yes
S(3) C(4) 1.820(4) yes
O(1) C(1) 1.452(6) yes
N C(5) 1.294(5) yes
C(2) C(3) 1.502(6) yes
C(6) C(7) 1.402(4) yes
C(7) C(8) 1.391(5) yes
C(9) C(10) 1.395(7) yes
C(1) H(11) 1.08 no
C(1) H(13) 1.08 no
C(3) H(32) 1.08 no
C(4) H(42) 1.08 no
C(9) H(91) 0.91(4) no
C(11) H(111) 0.93(4) no
S(1) C(7) 1.738(3) yes
S(2) S(3) 2.0290(15) yes
O(1) C(2) 1.328(5) yes
O(2) C(2) 1.202(4) yes
N C(6) 1.391(4) yes
C(3) C(4) 1.517(5) yes
C(6) C(11) 1.392(5) yes
C(8) C(9) 1.371(6) yes
C(10) C(11) 1.373(6) yes
C(1) H(12) 1.08 no
C(3) H(31) 1.08 no
C(4) H(41) 1.08 no
C(8) H(81) 0.95(4) no
C(10) H(101) 0.93(4) no

loop_
_geom_torsion_atom_site_label_1
_geom_torsion_atom_site_label_2
_geom_torsion_atom_site_label_3
_geom_torsion_atom_site_label_4
_geom_torsion
_geom_torsion_publ_flag
C(5) S(2) S(3) C(4) 82.9(2) yes
S(1) C(5) S(2) S(3) 11.3(2) yes
N C(5) S(2) S(3) -170.7(3) yes
S(2) C(5) S(1) C(7) 178.2(2) yes
S(1) C(5) N C(6) -0.5(4) yes
C(7) C(6) N C(5) 0.8(4) yes
C(11) C(6) C(7) S(1) 178.6(3) yes
N C(6) C(7) S(1) -0.7(4) yes
C(6) C(7) S(1) C(5) 0.3(3) yes
C(8) C(7) S(1) C(5) 178.7(4) yes
S(1) C(7) C(8) C(9) -178.4(3) yes
C(3) C(2) O(1) C(1) -178.9(4) yes
C(3) C(4) S(3) S(2) 75.7(3) yes
S(2) C(5) N C(6) -178.7(2) no
C(11) C(6) C(7) C(8) 0.0(9) no
C(6) C(7) C(8) C(9) -0.2(6) no
C(9) C(10) C(11) C(6) -0.4(7) no
H(13) C(1) O(1) C(2) -57.0(6) no
H(42) C(4) S(3) S(2) -46.3(3) no
S(1) C(7) C(8) H(81) 3.0(3) no
H(81) C(8) C(9) C(10) 178.0(3) no
H(91) C(9) C(10) C(11) -180.0(4) no
H(101) C(10) C(11) C(6) -179.0(3) no
O(1) C(2) C(3) C(4) -175.7(3) no
O(2) C(2) O(1) C(1) -0.5(6) no
N C(6) C(7) C(8) -179.2(3) no
N C(6) C(11) C(10) 179.5(4) no
C(7) C(8) C(9) C(10) 0.00(15) no
H(11) C(1) O(1) C(2) -174.8(5) no
C(2) C(3) C(4) H(41) -46.7(5) no
N C(6) C(11) H(111) -1.0(3) no
C(6) C(7) C(8) H(81) -179.0(3) no
H(81) C(8) C(9) H(91) -1.0(5) no
H(91) C(9) C(10) H(101) -2.0(4) no
H(101) C(10) C(11) H(111) 2.0(5) no
O(2) C(2) C(3) C(4) 5.9(6) no
C(2) C(3) C(4) S(3) 68.5(4) no
N C(5) S(1) C(7) 0.1(3) no
C(7) C(6) C(11) C(10) 0.3(6) no
C(8) C(9) C(10) C(11) 0.2(7) no
H(12) C(1) O(1) C(2) 68.0(7) no
C(2) C(3) C(4) H(42) -168.2(4) no
H(41) C(4) S(3) S(2) -161.9(3) no
C(7) C(6) C(11) H(111) 179.0(3) no
C(7) C(8) C(9) H(91) -180.0(3) no
C(8) C(9) C(10) H(101) 179.6(3) no
C(9) C(10) C(11) H(111) -180.0(4) no
